data_1526287
loop_
_publ_author_name
'Hawthorne, F.C.'
'Oberti, R.'
'Martin, R.F.'
'Cannillo, E.'
'Ottolini, L.'
'Roelofsen, J.N.'

_publ_section_title
;
 Li-bearing arfvedsonitic amphiboles from the Strange Lake peralkaline
 granite, Quebec
;
_journal_name_full 'Canadian Mineralogist'
_journal_page_first 1161
_journal_page_last 1170
_journal_volume 39
_journal_year 2001
_chemical_formula_sum 'Al0.06 Ca0.04 F0.89 Fe4.223 H0.91 K0.48 Li0.37 Mn0.18 Na2.48 O23.11 Si7.94 Ti0.1 Zn0.087 Zr0.04'
_chemical_name_systematic
;
(Fe4.223 Zn0.087 Zr0.04 Ti0.1 Li0.37 Mn0.18) (Ca0.04 Na1.96) (Na0.52 K0.48) 
(Al0.06 Si7.94) O22 (O0.2 (O H)0.91 F0.89)
;
_space_group_IT_number 12
_symmetry_space_group_name_Hall '-C 2y'
_symmetry_space_group_name_H-M 'C 1 2/m 1'
_cell_angle_alpha 90
_cell_angle_beta 103.77
_cell_angle_gamma 90
_cell_formula_units_Z 2
_cell_length_a 9.912
_cell_length_b 18.05
_cell_length_c 5.314
_cell_volume 923.411
_citation_journal_id_ASTM CAMIA6
_cod_data_source_file Hawthorne_CAMIA6_2001_927.cif
_cod_data_source_block H0.91Al0.06Ca0.04F0.89Fe4.223K0.48Li0.37Mn0.18Na2.48O23.11Si7.94Ti0.1Zn0.087Zr0.04
_cod_original_cell_volume 923.4111
_cod_original_formula_sum
;
H0.91 Al0.06 Ca0.04 F0.89 Fe4.223 K0.48 Li0.37 Mn0.18 Na2.48 O23.11 Si7.94 
Ti0.1 Zn0.087 Zr0.04
;
_cod_database_code 1526287

loop_
_symmetry_equiv_pos_as_xyz
x,y,z
-x,y,-z
-x,-y,-z
x,-y,z
x+1/2,y+1/2,z
-x+1/2,y+1/2,-z
-x+1/2,-y+1/2,-z
x+1/2,-y+1/2,z

loop_
_atom_site_label
_atom_site_type_symbol
_atom_site_fract_x
_atom_site_fract_y
_atom_site_fract_z
_atom_site_occupancy
_atom_site_U_iso_or_equiv
F1 F-1 0.11148 0 0.70742 0.445 0.0
O1 O-2 0.11109 0.09053 0.20888 1 0.0
Na3 Na+1 0.04718 0.5 0.10094 0.173 0.0
Fe3 Fe+3 0 0.18298 0 0.62 0.0
Ti1 Ti+4 0 0.09014 0.5 0.05 0.0
O5 O-2 0.34689 0.12658 0.07824 1 0.0
Fe1 Fe+2 0 0.09014 0.5 0.923 0.0
Zn1 Zn+2 0 0.09014 0.5 0.027 0.0
Si2 Si+4 0.28802 0.17048 0.79882 1 0.0
Li1 Li+1 0 0 0 0.37 0.0
Zn3 Zn+2 0 0 0 0.013 0.0
Al1 Al+3 0.2774 0.08571 0.2901 0.015 0.0
K2 K+1 0.04718 0.5 0.10094 0.16 0.0
Mn1 Mn+2 0 0 0 0.18 0.0
Zr1 Zr+4 0 0.18298 0 0.02 0.0
O2 O-2 0.12014 0.17155 0.73286 1 0.0
K1 K+1 0 0.5 0 0.16 0.0
Na2 Na+1 0 0.5 0 0.173 0.0
Zn2 Zn+2 0 0.18298 0 0.01 0.0
Na1 Na+1 0 0.27704 0.5 0.98 0.0
Ca1 Ca+2 0 0.27704 0.5 0.02 0.0
Fe2 Fe+2 0 0.18298 0 0.35 0.0
O7 O-2 0.33132 0 0.29859 1 0.0
O3 O-2 0.11148 0 0.70742 0.555 0.0
O6 O-2 0.34022 0.11936 0.57828 1 0.0
Fe4 Fe+2 0 0 0 0.437 0.0
O4 O-2 0.36381 0.24793 0.79967 1 0.0
Si1 Si+4 0.2774 0.08571 0.2901 0.985 0.0
